data_7236514
loop_
_publ_author_name
'Deng, Ye'
'Yao, Zhao-Yu'
'Wang, Peng'
'Zhao, Yue'
'Kang, Yan-Shang'
'Azam, Mohammad'
'Al-Resayes, Saud I.'
'Sun, Wei-Yin'

_publ_section_title
;
 Sorption and sensing properties of coordination polymers with mixed
 1,3,5-tri(1-imidazolyl)benzene and 2,6-naphthalenedicarboxylate ligands
;
_journal_issue 71
_journal_name_full 'RSC Advances'
_journal_page_first 44639
_journal_paper_doi 10.1039/C7RA08165K
_journal_volume 7
_journal_year 2017
_chemical_formula_moiety 'C42 H30 Cd2 N14 O10, C7.5 H17.5 N2.5 O2.5, H2 O'
_chemical_formula_sum 'C49.5 H49.5 Cd2 N16.5 O13.5'
_chemical_formula_weight 1316.35
_space_group_crystal_system triclinic
_space_group_IT_number 2
_space_group_name_Hall '-P 1'
_space_group_name_H-M_alt 'P -1'
_atom_sites_solution_hydrogens geom
_audit_creation_method SHELXL-2016/6
_audit_update_record
;
2017-09-09 deposited with the CCDC.
2017-09-11 downloaded from the CCDC.
;
_cell_angle_alpha 93.398(11)
_cell_angle_beta 110.063(9)
_cell_angle_gamma 90.003(10)
_cell_formula_units_Z 2
_cell_length_a 13.572(5)
_cell_length_b 14.157(5)
_cell_length_c 19.505(8)
_cell_measurement_reflns_used 4871
_cell_measurement_temperature 293(2)
_cell_measurement_theta_max 25.8579
_cell_measurement_theta_min 2.5760
_cell_volume 3513(2)
_computing_cell_refinement 'Bruker SAINT'
_computing_data_collection 'Bruker APEX2'
_computing_data_reduction 'Bruker SAINT'
_computing_molecular_graphics 'Bruker SHELXTL'
_computing_publication_material 'Bruker SHELXTL'
_computing_structure_refinement 'SHELXL-2016/6 (Sheldrick, 2016)'
_computing_structure_solution 'SHELXT 2014/4 (Sheldrick, 2014)'
_diffrn_ambient_temperature 293(2)
_diffrn_measured_fraction_theta_full 0.994
_diffrn_measured_fraction_theta_max 0.994
_diffrn_measurement_device_type 'CCD area detector'
_diffrn_measurement_method 'phi and omega scans'
_diffrn_radiation_type MoK\a
_diffrn_radiation_wavelength 0.71073
_diffrn_reflns_av_R_equivalents 0.1099
_diffrn_reflns_av_unetI/netI 0.1858
_diffrn_reflns_Laue_measured_fraction_full 0.994
_diffrn_reflns_Laue_measured_fraction_max 0.994
_diffrn_reflns_limit_h_max 16
_diffrn_reflns_limit_h_min -15
_diffrn_reflns_limit_k_max 16
_diffrn_reflns_limit_k_min -16
_diffrn_reflns_limit_l_max 23
_diffrn_reflns_limit_l_min -22
_diffrn_reflns_number 20724
_diffrn_reflns_point_group_measured_fraction_full 0.994
_diffrn_reflns_point_group_measured_fraction_max 0.994
_diffrn_reflns_theta_full 25.009
_diffrn_reflns_theta_max 25.009
_diffrn_reflns_theta_min 2.129
_exptl_absorpt_coefficient_mu 0.667
_exptl_absorpt_correction_T_max 0.7456
_exptl_absorpt_correction_T_min 0.3350
_exptl_absorpt_correction_type multi-scan
_exptl_absorpt_process_details 'SADABS 2014/5'
_exptl_crystal_colour colorless
_exptl_crystal_density_diffrn 1.244
_exptl_crystal_description block
_exptl_crystal_F_000 1332
_exptl_crystal_size_max 0.240
_exptl_crystal_size_mid 0.230
_exptl_crystal_size_min 0.190
_refine_diff_density_max 1.725
_refine_diff_density_min -1.914
_refine_diff_density_rms 0.150
_refine_ls_extinction_method none
_refine_ls_goodness_of_fit_ref 1.031
_refine_ls_hydrogen_treatment constr
_refine_ls_matrix_type full
_refine_ls_number_parameters 613
_refine_ls_number_reflns 12316
_refine_ls_number_restraints 720
_refine_ls_restrained_S_all 1.008
_refine_ls_R_factor_all 0.1494
_refine_ls_R_factor_gt 0.1021
_refine_ls_shift/su_max 0.001
_refine_ls_shift/su_mean 0.000
_refine_ls_structure_factor_coef Fsqd
_refine_ls_weighting_details 'w=1/[\s^2^(Fo^2^)+(0.1059P)^2^+15.6877P] where P=(Fo^2^+2Fc^2^)/3'
_refine_ls_weighting_scheme calc
_refine_ls_wR_factor_gt 0.2452
_refine_ls_wR_factor_ref 0.2695
_reflns_Friedel_coverage 0.000
_reflns_number_gt 7436
_reflns_number_total 12316
_reflns_threshold_expression 'I > 2\s(I)'
_cod_data_source_file c7ra08165k2.cif
_cod_data_source_block 4
_cod_original_formula_sum 'C49.50 H49.50 Cd2 N16.50 O13.50'
_cod_database_code 7236514
_shelx_shelxl_version_number 2016/6
_shelx_space_group_comment
;
The symmetry employed for this shelxl refinement is uniquely defined
by the following loop, which should always be used as a source of
symmetry information in preference to the above space-group names.
They are only intended as comments.
;
_shelx_estimated_absorpt_t_min 0.856
_shelx_estimated_absorpt_t_max 0.884

loop_
_space_group_symop_operation_xyz
'x, y, z'
'-x, -y, -z'

loop_
_atom_site_label
_atom_site_type_symbol
_atom_site_fract_x
_atom_site_fract_y
_atom_site_fract_z
_atom_site_U_iso_or_equiv
_atom_site_adp_type
_atom_site_occupancy
_atom_site_site_symmetry_order
_atom_site_calc_flag
_atom_site_refinement_flags_posn
_atom_site_refinement_flags_adp
Cd1 Cd -0.10097(6) 0.46361(5) 0.13763(4) 0.0306(2) Uani 1 1 d . .
Cd2 Cd 0.40107(6) 1.06731(5) 0.14419(4) 0.0323(2) Uani 1 1 d . .
N1 N -0.1307(7) 0.6019(6) 0.0790(4) 0.0345(18) Uani 1 1 d . U
N2 N -0.1242(7) 0.7542(6) 0.0709(5) 0.0317(17) Uani 1 1 d . U
N3 N 0.2285(7) 1.0876(7) 0.1267(6) 0.046(2) Uani 1 1 d . .
N4 N 0.0694(7) 1.0539(6) 0.1219(6) 0.045(2) Uani 1 1 d . .
N5 N -0.4210(7) 1.0601(6) 0.1643(5) 0.040(2) Uani 1 1 d . .
N6 N -0.2685(7) 1.0346(6) 0.1563(5) 0.039(2) Uani 1 1 d . .
N7 N 0.0767(7) 0.4744(7) 0.1586(5) 0.038(2) Uani 1 1 d . .
N8 N 0.2344(7) 0.5019(6) 0.1533(5) 0.038(2) Uani 1 1 d . .
N9 N 0.3718(7) 0.9222(6) 0.0842(5) 0.0376(19) Uani 1 1 d . U
N10 N 0.3775(7) 0.7666(6) 0.0713(5) 0.0346(18) Uani 1 1 d . U
N11 N 0.7244(7) 0.4390(6) 0.1171(5) 0.038(2) Uani 1 1 d . .
N12 N 0.5638(7) 0.4728(6) 0.1149(5) 0.039(2) Uani 1 1 d . .
N13 N -0.1124(7) 0.2944(7) 0.0458(5) 0.042(2) Uani 1 1 d . .
N14 N 0.3889(7) 1.2194(8) 0.0497(6) 0.048(2) Uani 1 1 d . .
C1 C -0.1953(9) 0.8936(7) 0.1142(6) 0.038(2) Uani 1 1 d . .
H1 H -0.251496 0.857341 0.115818 0.046 Uiso 1 1 calc R U
C2 C -0.1179(8) 0.8546(7) 0.0922(5) 0.032(2) Uani 1 1 d . .
C3 C -0.0319(9) 0.9054(8) 0.0922(7) 0.043(3) Uani 1 1 d . .
H3 H 0.019692 0.877246 0.077063 0.051 Uiso 1 1 calc R U
C4 C -0.0252(9) 0.9976(8) 0.1149(6) 0.038(2) Uani 1 1 d . .
C5 C -0.1030(8) 1.0441(9) 0.1318(7) 0.046(3) Uani 1 1 d . .
H5 H -0.099928 1.109423 0.141394 0.055 Uiso 1 1 calc R U
C6 C -0.1860(8) 0.9902(8) 0.1339(6) 0.038(2) Uani 1 1 d . .
C7 C -0.1360(8) 0.6835(7) 0.1090(5) 0.0306(19) Uani 1 1 d . U
H7 H -0.147084 0.692359 0.153439 0.037 Uiso 1 1 calc R U
C8 C -0.1098(10) 0.6224(9) 0.0177(6) 0.048(3) Uani 1 1 d . .
H8 H -0.100432 0.576826 -0.015796 0.058 Uiso 1 1 calc R U
C9 C -0.1044(11) 0.7140(8) 0.0116(6) 0.053(3) Uani 1 1 d . .
H9 H -0.090250 0.744658 -0.024940 0.064 Uiso 1 1 calc R U
C10 C 0.1530(8) 1.0264(8) 0.1048(6) 0.035(2) Uani 1 1 d . .
H10 H 0.155894 0.969122 0.079746 0.043 Uiso 1 1 calc R U
C11 C 0.1933(9) 1.1596(9) 0.1579(8) 0.055(3) Uani 1 1 d . .
H11 H 0.231502 1.215351 0.177172 0.066 Uiso 1 1 calc R U
C12 C 0.0959(9) 1.1428(8) 0.1586(8) 0.057(4) Uani 1 1 d . .
H12 H 0.056055 1.181269 0.178759 0.069 Uiso 1 1 calc R U
C13 C -0.3660(8) 1.0023(8) 0.1387(6) 0.036(2) Uani 1 1 d . .
H13 H -0.391759 0.945788 0.111635 0.043 Uiso 1 1 calc R U
C14 C -0.3562(10) 1.1325(9) 0.1969(8) 0.058(4) Uani 1 1 d . .
H14 H -0.374736 1.185815 0.219553 0.070 Uiso 1 1 calc R U
C15 C -0.2609(10) 1.1188(10) 0.1928(8) 0.067(4) Uani 1 1 d . .
H15 H -0.202295 1.158982 0.211262 0.081 Uiso 1 1 calc R U
C16 C 0.3988(9) 0.4860(7) 0.1319(6) 0.039(2) Uani 1 1 d . .
H16 H 0.404551 0.424173 0.146236 0.047 Uiso 1 1 calc R U
C17 C 0.3129(8) 0.5419(7) 0.1324(5) 0.032(2) Uani 1 1 d . .
C18 C 0.3063(8) 0.6358(7) 0.1135(6) 0.031(2) Uani 1 1 d . .
H18 H 0.252535 0.673909 0.117669 0.038 Uiso 1 1 calc R U
C19 C 0.3815(8) 0.6703(8) 0.0885(5) 0.033(2) Uani 1 1 d . .
C20 C 0.4686(8) 0.6200(8) 0.0893(6) 0.039(2) Uani 1 1 d . .
H20 H 0.522015 0.647704 0.077078 0.047 Uiso 1 1 calc R U
C21 C 0.4747(8) 0.5271(8) 0.1089(6) 0.037(2) Uani 1 1 d . .
C22 C 0.1315(8) 0.5300(8) 0.1342(5) 0.033(2) Uani 1 1 d . .
H22 H 0.104871 0.582056 0.107377 0.040 Uiso 1 1 calc R U
C23 C 0.1444(9) 0.4082(9) 0.1956(7) 0.055(3) Uani 1 1 d . .
H23 H 0.126572 0.358846 0.218909 0.066 Uiso 1 1 calc R U
C25 C 0.3594(8) 0.8431(8) 0.1056(6) 0.039(2) Uani 1 1 d . U
H25 H 0.337578 0.838632 0.145593 0.047 Uiso 1 1 calc R U
C26 C 0.3916(11) 0.8990(8) 0.0216(6) 0.055(3) Uani 1 1 d . .
H26 H 0.396110 0.941998 -0.011529 0.066 Uiso 1 1 calc R U
C27 C 0.4040(10) 0.8031(9) 0.0141(7) 0.054(3) Uani 1 1 d . .
H27 H 0.425064 0.769818 -0.020859 0.064 Uiso 1 1 calc R U
C28 C 0.5919(11) 0.3911(9) 0.1452(10) 0.076(5) Uani 1 1 d . .
H28 H 0.551054 0.353596 0.163069 0.091 Uiso 1 1 calc R U
C29 C 0.6883(10) 0.3714(9) 0.1460(9) 0.066(4) Uani 1 1 d . .
H29 H 0.724793 0.317582 0.164319 0.080 Uiso 1 1 calc R U
C30 C 0.6462(8) 0.4989(8) 0.0976(6) 0.038(2) Uani 1 1 d . .
H30 H 0.648455 0.553750 0.074073 0.046 Uiso 1 1 calc R U
C31 C -0.0647(10) 0.4996(10) 0.2814(6) 0.051(3) Uani 1 1 d . .
C32 C -0.0460(11) 0.5121(10) 0.3642(7) 0.062(4) Uani 1 1 d . .
C33 C -0.0125(14) 0.4432(11) 0.4076(7) 0.081(5) Uani 1 1 d . .
H33 H -0.000275 0.385009 0.387653 0.097 Uiso 1 1 calc R U
C34 C 0.0058(15) 0.4534(11) 0.4836(8) 0.085(4) Uani 1 1 d . U
C35 C 0.0381(15) 0.3821(12) 0.5329(7) 0.090(5) Uani 1 1 d . U
H35 H 0.047293 0.322210 0.513952 0.109 Uiso 1 1 calc R U
C36 C -0.0567(16) 0.6073(11) 0.3954(7) 0.094(6) Uani 1 1 d . .
H36 H -0.075784 0.658279 0.365953 0.112 Uiso 1 1 calc R U
C39 C 0.4437(10) 1.0547(10) 0.2922(7) 0.052(3) Uani 1 1 d . .
C40 C 0.4676(11) 1.0493(10) 0.3722(7) 0.061(3) Uani 1 1 d . U
C41 C 0.4582(13) 0.9651(12) 0.4023(8) 0.080(5) Uani 1 1 d . .
H41 H 0.433479 0.911272 0.371288 0.096 Uiso 1 1 calc R U
C42 C 0.4853(14) 0.9580(11) 0.4795(8) 0.077(5) Uani 1 1 d . .
C43 C 0.4734(18) 0.8705(13) 0.5080(9) 0.107(7) Uani 1 1 d . .
H43 H 0.448394 0.816639 0.477077 0.129 Uiso 1 1 calc R U
C44 C 0.5011(17) 1.1326(12) 0.4203(8) 0.106(7) Uani 1 1 d . .
H44 H 0.504978 1.190201 0.400672 0.127 Uiso 1 1 calc R U
C57 C 0.2415(10) 0.4253(9) 0.1933(8) 0.062(4) Uani 1 1 d . .
H57 H 0.301508 0.390996 0.214907 0.074 Uiso 1 1 calc R U
O1 O -0.0585(7) 0.4170(6) 0.2582(5) 0.058(2) Uani 1 1 d . .
O2 O -0.0902(8) 0.5681(6) 0.2468(5) 0.068(3) Uani 1 1 d . .
O3 O -0.1130(6) 0.3777(6) 0.0218(4) 0.051(2) Uani 1 1 d . .
O4 O -0.1019(6) 0.2879(6) 0.1133(4) 0.049(2) Uani 1 1 d . .
O5 O -0.1183(8) 0.2211(7) 0.0057(6) 0.075(3) Uani 1 1 d . .
O6 O 0.4154(8) 0.9800(6) 0.2516(4) 0.063(3) Uani 1 1 d . .
O7 O 0.4482(7) 1.1318(7) 0.2666(5) 0.063(2) Uani 1 1 d . .
O8 O 0.3995(7) 1.2330(6) 0.1171(5) 0.056(2) Uani 1 1 d . .
O9 O 0.3872(7) 1.1340(6) 0.0267(5) 0.055(2) Uani 1 1 d . .
O10 O 0.3817(8) 1.2823(7) 0.0078(6) 0.082(3) Uani 1 1 d . .

loop_
_atom_site_aniso_label
_atom_site_aniso_U_11
_atom_site_aniso_U_22
_atom_site_aniso_U_33
_atom_site_aniso_U_23
_atom_site_aniso_U_13
_atom_site_aniso_U_12
Cd1 0.0297(4) 0.0287(5) 0.0381(4) -0.0015(3) 0.0181(3) -0.0019(3)
Cd2 0.0297(4) 0.0292(5) 0.0458(5) 0.0085(3) 0.0220(3) 0.0010(3)
N1 0.049(4) 0.026(3) 0.030(3) 0.002(3) 0.016(3) -0.003(3)
N2 0.036(4) 0.025(3) 0.044(4) 0.006(3) 0.027(3) 0.007(3)
N3 0.035(4) 0.030(5) 0.083(7) 0.000(4) 0.032(4) -0.001(3)
N4 0.038(4) 0.029(5) 0.078(7) -0.001(4) 0.032(5) -0.005(4)
N5 0.038(5) 0.023(5) 0.064(6) 0.007(4) 0.022(4) 0.007(3)
N6 0.038(4) 0.029(5) 0.054(5) 0.007(4) 0.020(4) 0.001(4)
N7 0.025(4) 0.043(5) 0.049(5) 0.002(4) 0.016(4) -0.001(3)
N8 0.032(4) 0.033(5) 0.052(5) -0.001(4) 0.018(4) -0.008(4)
N9 0.040(4) 0.035(4) 0.040(4) -0.003(3) 0.018(3) -0.005(4)
N10 0.034(4) 0.031(3) 0.041(4) -0.003(3) 0.016(3) -0.003(3)
N11 0.039(5) 0.021(5) 0.059(6) 0.006(4) 0.022(4) -0.003(3)
N12 0.031(4) 0.021(4) 0.069(6) -0.005(4) 0.022(4) -0.005(3)
N13 0.041(5) 0.044(5) 0.042(4) -0.008(3) 0.016(4) 0.009(4)
N14 0.037(5) 0.049(5) 0.059(5) 0.031(4) 0.015(5) -0.001(5)
C1 0.039(6) 0.020(4) 0.060(7) 0.004(4) 0.024(5) 0.000(4)
C2 0.039(5) 0.033(4) 0.030(5) 0.003(4) 0.020(4) -0.004(4)
C3 0.033(5) 0.030(5) 0.071(8) 0.008(5) 0.025(5) 0.006(4)
C4 0.036(5) 0.028(5) 0.056(7) 0.004(5) 0.025(5) -0.001(4)
C5 0.033(5) 0.040(6) 0.070(8) -0.016(6) 0.026(5) -0.009(4)
C6 0.031(5) 0.028(5) 0.054(6) -0.002(4) 0.014(4) -0.004(4)
C7 0.047(4) 0.024(3) 0.021(3) 0.010(3) 0.012(3) 0.008(4)
C8 0.077(9) 0.039(5) 0.035(5) 0.001(4) 0.027(5) -0.007(6)
C9 0.092(10) 0.036(5) 0.049(6) -0.004(5) 0.047(6) -0.009(6)
C10 0.034(5) 0.028(5) 0.053(6) 0.003(4) 0.027(5) 0.001(4)
C11 0.032(5) 0.036(6) 0.101(10) -0.012(6) 0.031(6) -0.003(4)
C12 0.044(6) 0.014(5) 0.124(11) -0.001(5) 0.044(7) 0.003(4)
C13 0.034(5) 0.028(5) 0.047(6) 0.014(4) 0.014(4) 0.008(4)
C14 0.048(6) 0.047(7) 0.091(10) -0.017(6) 0.042(6) -0.005(5)
C15 0.041(6) 0.058(7) 0.107(11) -0.028(7) 0.037(7) -0.016(6)
C16 0.047(6) 0.017(5) 0.059(7) -0.005(5) 0.029(5) 0.004(4)
C17 0.022(4) 0.033(5) 0.038(5) -0.004(4) 0.007(4) -0.006(4)
C18 0.021(5) 0.018(4) 0.056(6) -0.006(4) 0.017(4) 0.005(4)
C19 0.031(5) 0.038(5) 0.030(5) -0.003(4) 0.012(4) 0.002(4)
C20 0.027(5) 0.035(5) 0.063(7) -0.005(5) 0.028(5) -0.011(4)
C21 0.033(5) 0.035(5) 0.043(6) -0.003(4) 0.016(4) -0.003(4)
C22 0.033(4) 0.038(6) 0.030(5) 0.000(4) 0.013(4) -0.006(4)
C23 0.040(5) 0.041(7) 0.088(9) 0.031(6) 0.022(6) 0.003(5)
C25 0.036(4) 0.032(4) 0.042(4) -0.012(3) 0.007(3) -0.010(4)
C26 0.104(10) 0.037(5) 0.025(5) 0.011(4) 0.022(6) 0.011(6)
C27 0.076(9) 0.040(6) 0.059(7) 0.004(5) 0.041(6) 0.002(6)
C28 0.062(8) 0.035(7) 0.160(15) 0.030(7) 0.072(9) 0.012(6)
C29 0.053(7) 0.034(7) 0.136(13) 0.037(7) 0.059(8) 0.016(5)
C30 0.034(5) 0.027(6) 0.058(7) 0.012(5) 0.020(5) 0.005(4)
C31 0.063(8) 0.059(6) 0.040(5) 0.008(4) 0.028(5) -0.002(6)
C32 0.080(10) 0.065(7) 0.040(5) 0.003(4) 0.019(6) -0.006(7)
C33 0.140(15) 0.060(9) 0.044(6) 0.001(5) 0.035(8) 0.004(9)
C34 0.139(12) 0.077(9) 0.045(6) -0.001(5) 0.039(7) 0.010(9)
C35 0.151(12) 0.082(10) 0.041(6) -0.010(5) 0.039(8) 0.013(9)
C36 0.180(19) 0.066(8) 0.037(7) 0.006(6) 0.039(9) 0.019(11)
C39 0.059(8) 0.063(6) 0.044(5) 0.012(4) 0.028(5) 0.020(6)
C40 0.081(8) 0.071(6) 0.043(5) 0.011(4) 0.036(5) 0.010(6)
C41 0.107(13) 0.082(9) 0.060(7) 0.024(7) 0.037(8) 0.007(9)
C42 0.104(12) 0.082(10) 0.048(7) 0.007(6) 0.029(8) -0.010(9)
C43 0.20(2) 0.073(10) 0.057(9) 0.002(7) 0.051(12) -0.019(12)
C44 0.21(2) 0.065(9) 0.054(8) 0.013(6) 0.060(11) -0.003(11)
C57 0.039(6) 0.057(8) 0.100(10) 0.043(7) 0.032(7) 0.015(6)
O1 0.071(6) 0.052(5) 0.056(5) 0.008(4) 0.029(4) -0.005(5)
O2 0.105(8) 0.052(5) 0.052(5) 0.003(4) 0.035(5) 0.004(5)
O3 0.058(5) 0.044(4) 0.043(4) 0.000(3) 0.009(4) 0.002(4)
O4 0.057(5) 0.044(4) 0.047(4) -0.001(3) 0.020(4) 0.005(4)
O5 0.077(7) 0.054(5) 0.100(7) -0.037(5) 0.045(6) -0.006(5)
O6 0.098(7) 0.060(5) 0.035(4) 0.017(3) 0.025(4) 0.004(5)
O7 0.066(6) 0.059(5) 0.062(5) 0.010(4) 0.020(4) 0.008(5)
O8 0.064(6) 0.043(5) 0.061(4) 0.014(4) 0.020(4) -0.007(4)
O9 0.063(6) 0.049(4) 0.060(5) 0.016(4) 0.028(4) -0.001(4)
O10 0.076(7) 0.075(6) 0.108(8) 0.069(6) 0.038(6) 0.010(5)

loop_
_atom_type_symbol
_atom_type_description
_atom_type_scat_dispersion_real
_atom_type_scat_dispersion_imag
_atom_type_scat_source
C C 0.0033 0.0016 'International Tables Vol C Tables 4.2.6.8 and 6.1.1.4'
H H 0.0000 0.0000 'International Tables Vol C Tables 4.2.6.8 and 6.1.1.4'
Cd Cd -0.8075 1.2024 'International Tables Vol C Tables 4.2.6.8 and 6.1.1.4'
N N 0.0061 0.0033 'International Tables Vol C Tables 4.2.6.8 and 6.1.1.4'
O O 0.0106 0.0060 'International Tables Vol C Tables 4.2.6.8 and 6.1.1.4'

loop_
_geom_angle_atom_site_label_1
_geom_angle_atom_site_label_2
_geom_angle_atom_site_label_3
_geom_angle
_geom_angle_site_symmetry_1
_geom_angle_site_symmetry_3
N11 Cd1 N1 92.5(3) 1_455 .
N11 Cd1 N7 175.0(3) 1_455 .
N1 Cd1 N7 91.9(3) . .
N11 Cd1 O1 90.6(3) 1_455 .
N1 Cd1 O1 137.5(3) . .
N7 Cd1 O1 87.7(3) . .
N11 Cd1 O3 92.2(3) 1_455 .
N1 Cd1 O3 89.3(3) . .
N7 Cd1 O3 85.5(3) . .
O1 Cd1 O3 133.0(3) . .
N11 Cd1 O2 88.8(3) 1_455 .
N1 Cd1 O2 83.9(3) . .
N7 Cd1 O2 93.9(3) . .
O1 Cd1 O2 53.8(3) . .
O3 Cd1 O2 173.1(3) . .
N11 Cd1 O4 83.7(3) 1_455 .
N1 Cd1 O4 141.8(3) . .
N7 Cd1 O4 91.4(3) . .
O1 Cd1 O4 80.7(3) . .
O3 Cd1 O4 53.1(3) . .
O2 Cd1 O4 133.8(3) . .
N11 Cd1 C31 90.5(4) 1_455 .
N1 Cd1 C31 110.1(4) . .
N7 Cd1 C31 90.1(4) . .
O1 Cd1 C31 27.5(3) . .
O3 Cd1 C31 160.3(4) . .
O2 Cd1 C31 26.3(3) . .
O4 Cd1 C31 108.0(4) . .
N9 Cd2 N3 93.0(3) . .
N9 Cd2 N5 91.6(3) . 1_655
N3 Cd2 N5 175.2(3) . 1_655
N9 Cd2 O7 137.8(3) . .
N3 Cd2 O7 90.9(3) . .
N5 Cd2 O7 86.7(3) 1_655 .
N9 Cd2 O8 139.1(3) . .
N3 Cd2 O8 84.5(3) . .
N5 Cd2 O8 91.2(3) 1_655 .
O7 Cd2 O8 83.1(3) . .
N9 Cd2 O6 84.4(3) . .
N3 Cd2 O6 88.7(4) . .
N5 Cd2 O6 93.1(3) 1_655 .
O7 Cd2 O6 53.7(3) . .
O8 Cd2 O6 136.1(3) . .
N9 Cd2 O9 87.8(3) . .
N3 Cd2 O9 93.2(3) . .
N5 Cd2 O9 85.6(3) 1_655 .
O7 Cd2 O9 133.9(3) . .
O8 Cd2 O9 51.8(3) . .
O6 Cd2 O9 172.0(3) . .
N9 Cd2 C39 111.3(4) . .
N3 Cd2 C39 90.5(4) . .
N5 Cd2 C39 89.1(4) 1_655 .
O7 Cd2 C39 26.6(3) . .
O8 Cd2 C39 109.5(4) . .
O6 Cd2 C39 27.1(3) . .
O9 Cd2 C39 160.3(4) . .
C7 N1 C8 103.3(9) . .
C7 N1 Cd1 125.1(7) . .
C8 N1 Cd1 127.9(7) . .
C7 N2 C9 106.3(9) . .
C7 N2 C2 127.3(9) . .
C9 N2 C2 125.8(9) . .
C10 N3 C11 105.4(10) . .
C10 N3 Cd2 128.9(8) . .
C11 N3 Cd2 123.2(8) . .
C10 N4 C12 106.0(9) . .
C10 N4 C4 128.0(9) . .
C12 N4 C4 125.4(10) . .
C13 N5 C14 105.2(10) . .
C13 N5 Cd2 132.3(8) . 1_455
C14 N5 Cd2 121.4(8) . 1_455
C13 N6 C15 108.0(10) . .
C13 N6 C6 126.0(9) . .
C15 N6 C6 125.8(10) . .
C22 N7 C23 106.1(10) . .
C22 N7 Cd1 131.7(8) . .
C23 N7 Cd1 121.7(8) . .
C57 N8 C22 105.9(9) . .
C57 N8 C17 127.5(10) . .
C22 N8 C17 126.6(10) . .
C25 N9 C26 102.5(10) . .
C25 N9 Cd2 130.6(8) . .
C26 N9 Cd2 125.0(8) . .
C25 N10 C27 102.6(10) . .
C25 N10 C19 131.0(10) . .
C27 N10 C19 126.1(9) . .
C29 N11 C30 103.8(10) . .
C29 N11 Cd1 123.3(8) . 1_655
C30 N11 Cd1 129.6(8) . 1_655
C28 N12 C30 103.7(10) . .
C28 N12 C21 129.8(11) . .
C30 N12 C21 126.1(10) . .
O5 N13 O4 119.8(11) . .
O5 N13 O3 121.5(10) . .
O4 N13 O3 118.7(9) . .
O10 N14 O9 119.5(12) . .
O10 N14 O8 124.9(12) . .
O9 N14 O8 115.5(9) . .
C2 C1 C6 116.8(10) . .
C2 C1 H1 121.6 . .
C6 C1 H1 121.6 . .
C1 C2 C3 122.9(10) . .
C1 C2 N2 118.9(9) . .
C3 C2 N2 118.1(10) . .
C4 C3 C2 117.4(11) . .
C4 C3 H3 121.3 . .
C2 C3 H3 121.3 . .
C3 C4 C5 123.5(11) . .
C3 C4 N4 119.9(10) . .
C5 C4 N4 116.6(10) . .
C4 C5 C6 117.0(11) . .
C4 C5 H5 121.5 . .
C6 C5 H5 121.5 . .
C5 C6 C1 121.9(11) . .
C5 C6 N6 119.8(10) . .
C1 C6 N6 118.3(10) . .
N1 C7 N2 113.5(9) . .
N1 C7 H7 123.3 . .
N2 C7 H7 123.3 . .
C9 C8 N1 112.0(10) . .
C9 C8 H8 124.0 . .
N1 C8 H8 124.0 . .
C8 C9 N2 104.8(11) . .
C8 C9 H9 127.6 . .
N2 C9 H9 127.6 . .
N3 C10 N4 112.7(10) . .
N3 C10 H10 123.6 . .
N4 C10 H10 123.6 . .
N3 C11 C12 112.5(11) . .
N3 C11 H11 123.8 . .
C12 C11 H11 123.8 . .
C11 C12 N4 103.4(11) . .
C11 C12 H12 128.3 . .
N4 C12 H12 128.3 . .
N5 C13 N6 110.9(10) . .
N5 C13 H13 124.5 . .
N6 C13 H13 124.5 . .
N5 C14 C15 111.2(11) . .
N5 C14 H14 124.4 . .
C15 C14 H14 124.4 . .
C14 C15 N6 104.8(11) . .
C14 C15 H15 127.6 . .
N6 C15 H15 127.6 . .
C21 C16 C17 117.4(10) . .
C21 C16 H16 121.3 . .
C17 C16 H16 121.3 . .
N8 C17 C18 120.0(10) . .
N8 C17 C16 118.7(10) . .
C18 C17 C16 121.3(10) . .
C19 C18 C17 118.0(10) . .
C19 C18 H18 121.0 . .
C17 C18 H18 121.0 . .
C20 C19 C18 122.8(11) . .
C20 C19 N10 118.1(10) . .
C18 C19 N10 118.5(9) . .
C19 C20 C21 118.2(10) . .
C19 C20 H20 120.9 . .
C21 C20 H20 120.9 . .
C20 C21 C16 121.8(10) . .
C20 C21 N12 121.6(10) . .
C16 C21 N12 116.2(10) . .
N7 C22 N8 111.4(10) . .
N7 C22 H22 124.3 . .
N8 C22 H22 124.3 . .
C57 C23 N7 109.7(11) . .
C57 C23 H23 125.1 . .
N7 C23 H23 125.1 . .
N9 C25 N10 119.4(11) . .
N9 C25 H25 120.3 . .
N10 C25 H25 120.3 . .
N9 C26 C27 110.5(11) . .
N9 C26 H26 124.8 . .
C27 C26 H26 124.8 . .
C26 C27 N10 104.4(10) . .
C26 C27 H27 127.8 . .
N10 C27 H27 127.8 . .
N12 C28 C29 109.0(12) . .
N12 C28 H28 125.5 . .
C29 C28 H28 125.5 . .
N11 C29 C28 110.3(11) . .
N11 C29 H29 124.9 . .
C28 C29 H29 124.9 . .
N11 C30 N12 113.2(10) . .
N11 C30 H30 123.4 . .
N12 C30 H30 123.4 . .
O2 C31 O1 127.9(12) . .
O2 C31 C32 117.0(12) . .
O1 C31 C32 114.9(12) . .
O2 C31 Cd1 66.9(7) . .
O1 C31 Cd1 61.0(6) . .
C32 C31 Cd1 175.6(10) . .
C33 C32 C36 119.6(13) . .
C33 C32 C31 121.9(13) . .
C36 C32 C31 118.2(12) . .
C32 C33 C34 122.8(15) . .
C32 C33 H33 118.6 . .
C34 C33 H33 118.6 . .
C35 C34 C33 125.9(14) . .
C35 C34 C34 115.0(16) . 2_566
C33 C34 C34 119.0(19) . 2_566
C36 C35 C34 125.5(15) 2_566 .
C36 C35 H35 117.2 2_566 .
C34 C35 H35 117.2 . .
C35 C36 C32 117.8(15) 2_566 .
C35 C36 H36 121.1 2_566 .
C32 C36 H36 121.1 . .
O7 C39 O6 121.4(12) . .
O7 C39 C40 120.1(13) . .
O6 C39 C40 118.5(13) . .
O7 C39 Cd2 59.0(6) . .
O6 C39 Cd2 62.4(6) . .
C40 C39 Cd2 179.1(12) . .
C41 C40 C44 118.2(13) . .
C41 C40 C39 121.6(14) . .
C44 C40 C39 120.1(13) . .
C40 C41 C42 122.3(16) . .
C40 C41 H41 118.9 . .
C42 C41 H41 118.9 . .
C42 C42 C43 124.6(18) 2_676 .
C42 C42 C41 114.8(19) 2_676 .
C43 C42 C41 120.4(14) . .
C44 C43 C42 118.3(16) 2_676 .
C44 C43 H43 120.8 2_676 .
C42 C43 H43 120.8 . .
C43 C44 C40 121.6(16) 2_676 .
C43 C44 H44 119.2 2_676 .
C40 C44 H44 119.2 . .
C23 C57 N8 106.9(10) . .
C23 C57 H57 126.5 . .
N8 C57 H57 126.5 . .
C31 O1 Cd1 91.5(7) . .
C31 O2 Cd1 86.7(8) . .
N13 O3 Cd1 95.0(6) . .
N13 O4 Cd1 93.1(6) . .
C39 O6 Cd2 90.5(8) . .
C39 O7 Cd2 94.4(8) . .
N14 O8 Cd2 97.2(7) . .
N14 O9 Cd2 95.4(7) . .

loop_
_geom_bond_atom_site_label_1
_geom_bond_atom_site_label_2
_geom_bond_distance
_geom_bond_site_symmetry_2
Cd1 N11 2.287(9) 1_455
Cd1 N1 2.292(8) .
Cd1 N7 2.307(9) .
Cd1 O1 2.356(8) .
Cd1 O3 2.457(8) .
Cd1 O2 2.481(8) .
Cd1 O4 2.504(8) .
Cd1 C31 2.692(12) .
Cd2 N9 2.267(9) .
Cd2 N3 2.268(9) .
Cd2 N5 2.314(9) 1_655
Cd2 O7 2.374(9) .
Cd2 O8 2.433(8) .
Cd2 O6 2.445(8) .
Cd2 O9 2.478(8) .
Cd2 C39 2.760(12) .
N1 C7 1.277(12) .
N1 C8 1.367(14) .
N2 C7 1.324(12) .
N2 C9 1.366(13) .
N2 C2 1.452(13) .
N3 C10 1.280(13) .
N3 C11 1.329(14) .
N4 C10 1.341(13) .
N4 C12 1.393(14) .
N4 C4 1.472(14) .
N5 C13 1.296(13) .
N5 C14 1.330(15) .
N6 C13 1.323(13) .
N6 C15 1.337(15) .
N6 C6 1.464(14) .
N7 C22 1.298(13) .
N7 C23 1.368(14) .
N8 C57 1.358(15) .
N8 C22 1.381(13) .
N8 C17 1.396(13) .
N9 C25 1.250(14) .
N9 C26 1.361(14) .
N10 C25 1.306(13) .
N10 C27 1.409(15) .
N10 C19 1.420(14) .
N11 C29 1.313(15) .
N11 C30 1.325(13) .
N12 C28 1.327(16) .
N12 C30 1.333(14) .
N12 C21 1.406(13) .
N13 O5 1.248(11) .
N13 O4 1.284(12) .
N13 O3 1.294(12) .
N14 O10 1.227(12) .
N14 O9 1.263(13) .
N14 O8 1.274(13) .
C1 C2 1.369(14) .
C1 C6 1.392(14) .
C1 H1 0.9300 .
C2 C3 1.370(15) .
C3 C4 1.347(15) .
C3 H3 0.9300 .
C4 C5 1.368(15) .
C5 C6 1.374(15) .
C5 H5 0.9300 .
C7 H7 0.9300 .
C8 C9 1.313(16) .
C8 H8 0.9300 .
C9 H9 0.9300 .
C10 H10 0.9300 .
C11 C12 1.347(16) .
C11 H11 0.9300 .
C12 H12 0.9300 .
C13 H13 0.9300 .
C14 C15 1.335(17) .
C14 H14 0.9300 .
C15 H15 0.9300 .
C16 C21 1.396(15) .
C16 C17 1.412(14) .
C16 H16 0.9300 .
C17 C18 1.395(14) .
C18 C19 1.374(15) .
C18 H18 0.9300 .
C19 C20 1.376(14) .
C20 C21 1.387(15) .
C20 H20 0.9300 .
C22 H22 0.9300 .
C23 C57 1.357(17) .
C23 H23 0.9300 .
C25 H25 0.9300 .
C26 C27 1.373(16) .
C26 H26 0.9300 .
C27 H27 0.9300 .
C28 C29 1.333(17) .
C28 H28 0.9300 .
C29 H29 0.9300 .
C30 H30 0.9300 .
C31 O2 1.197(15) .
C31 O1 1.242(15) .
C31 C32 1.546(16) .
C32 C33 1.306(19) .
C32 C36 1.472(19) .
C33 C34 1.415(19) .
C33 H33 0.9300 .
C34 C35 1.40(2) .
C34 C34 1.46(3) 2_566
C35 C36 1.333(18) 2_566
C35 H35 0.9300 .
C36 H36 0.9300 .
C39 O7 1.238(15) .
C39 O6 1.259(15) .
C39 C40 1.487(16) .
C40 C41 1.38(2) .
C40 C44 1.43(2) .
C41 C42 1.432(19) .
C41 H41 0.9300 .
C42 C42 1.37(3) 2_676
C42 C43 1.42(2) .
C43 C44 1.32(2) 2_676
C43 H43 0.9300 .
C44 H44 0.9300 .
C57 H57 0.9300 .

loop_
_geom_hbond_atom_site_label_D
_geom_hbond_atom_site_label_H
_geom_hbond_atom_site_label_A
_geom_hbond_distance_DH
_geom_hbond_distance_HA
_geom_hbond_distance_DA
_geom_hbond_angle_DHA
_geom_hbond_site_symmetry_A
C28 H28 O8 0.93 2.55 3.317(16) 140.0 1_545
C27 H27 O10 0.93 2.65 3.301(17) 127.1 2_675
C22 H22 O3 0.93 2.65 3.313(14) 128.5 2_565
C12 H12 O4 0.93 2.62 3.285(14) 129.2 1_565
C7 H7 O2 0.93 2.53 3.107(13) 120.1 .
C5 H5 O4 0.93 2.61 3.491(15) 157.3 1_565
C5 H5 O4 0.93 2.61 3.491(15) 157.3 1_565
C7 H7 O2 0.93 2.53 3.107(13) 120.1 .
C12 H12 O4 0.93 2.62 3.285(14) 129.2 1_565
C22 H22 O3 0.93 2.65 3.313(14) 128.5 2_565
C27 H27 O10 0.93 2.65 3.301(17) 127.1 2_675
C28 H28 O8 0.93 2.55 3.317(16) 140.0 1_545

loop_
_geom_torsion_atom_site_label_1
_geom_torsion_atom_site_label_2
_geom_torsion_atom_site_label_3
_geom_torsion_atom_site_label_4
_geom_torsion
_geom_torsion_site_symmetry_1
_geom_torsion_site_symmetry_4
C6 C1 C2 C3 2.8(16) . .
C6 C1 C2 N2 -179.8(9) . .
C7 N2 C2 C1 -53.0(15) . .
C9 N2 C2 C1 136.7(12) . .
C7 N2 C2 C3 124.4(11) . .
C9 N2 C2 C3 -45.9(15) . .
C1 C2 C3 C4 -0.1(17) . .
N2 C2 C3 C4 -177.4(10) . .
C2 C3 C4 C5 -5.8(18) . .
C2 C3 C4 N4 174.9(10) . .
C10 N4 C4 C3 3.5(18) . .
C12 N4 C4 C3 -165.9(12) . .
C10 N4 C4 C5 -175.8(11) . .
C12 N4 C4 C5 14.8(17) . .
C3 C4 C5 C6 8.2(18) . .
N4 C4 C5 C6 -172.4(10) . .
C4 C5 C6 C1 -5.1(17) . .
C4 C5 C6 N6 176.0(10) . .
C2 C1 C6 C5 -0.1(17) . .
C2 C1 C6 N6 178.8(9) . .
C13 N6 C6 C5 156.0(11) . .
C15 N6 C6 C5 -17.9(18) . .
C13 N6 C6 C1 -23.0(16) . .
C15 N6 C6 C1 163.1(13) . .
C8 N1 C7 N2 2.4(12) . .
Cd1 N1 C7 N2 162.0(7) . .
C9 N2 C7 N1 -3.0(13) . .
C2 N2 C7 N1 -174.8(9) . .
C7 N1 C8 C9 -0.8(14) . .
Cd1 N1 C8 C9 -159.7(9) . .
N1 C8 C9 N2 -0.9(15) . .
C7 N2 C9 C8 2.2(14) . .
C2 N2 C9 C8 174.2(10) . .
C11 N3 C10 N4 -1.6(14) . .
Cd2 N3 C10 N4 160.4(8) . .
C12 N4 C10 N3 0.2(14) . .
C4 N4 C10 N3 -170.8(11) . .
C10 N3 C11 C12 2.5(16) . .
Cd2 N3 C11 C12 -160.9(9) . .
N3 C11 C12 N4 -2.3(16) . .
C10 N4 C12 C11 1.3(14) . .
C4 N4 C12 C11 172.6(11) . .
C14 N5 C13 N6 2.1(13) . .
Cd2 N5 C13 N6 169.7(7) 1_455 .
C15 N6 C13 N5 -2.2(14) . .
C6 N6 C13 N5 -177.0(10) . .
C13 N5 C14 C15 -1.2(16) . .
Cd2 N5 C14 C15 -170.5(10) 1_455 .
N5 C14 C15 N6 -0.1(17) . .
C13 N6 C15 C14 1.4(16) . .
C6 N6 C15 C14 176.2(11) . .
C57 N8 C17 C18 -158.5(12) . .
C22 N8 C17 C18 24.9(15) . .
C57 N8 C17 C16 20.6(17) . .
C22 N8 C17 C16 -155.9(10) . .
C21 C16 C17 N8 178.4(9) . .
C21 C16 C17 C18 -2.5(15) . .
N8 C17 C18 C19 -175.6(9) . .
C16 C17 C18 C19 5.2(15) . .
C17 C18 C19 C20 -7.6(15) . .
C17 C18 C19 N10 -178.0(8) . .
C25 N10 C19 C20 -128.0(12) . .
C27 N10 C19 C20 44.8(15) . .
C25 N10 C19 C18 42.8(15) . .
C27 N10 C19 C18 -144.4(11) . .
C18 C19 C20 C21 7.1(16) . .
N10 C19 C20 C21 177.5(9) . .
C19 C20 C21 C16 -4.1(16) . .
C19 C20 C21 N12 -176.4(9) . .
C17 C16 C21 C20 1.9(16) . .
C17 C16 C21 N12 174.6(9) . .
C28 N12 C21 C20 166.1(13) . .
C30 N12 C21 C20 -5.9(17) . .
C28 N12 C21 C16 -6.6(18) . .
C30 N12 C21 C16 -178.7(10) . .
C23 N7 C22 N8 0.7(12) . .
Cd1 N7 C22 N8 -171.3(7) . .
C57 N8 C22 N7 -1.4(13) . .
C17 N8 C22 N7 175.8(9) . .
C22 N7 C23 C57 0.2(15) . .
Cd1 N7 C23 C57 173.2(9) . .
C26 N9 C25 N10 6.6(14) . .
Cd2 N9 C25 N10 -157.7(7) . .
C27 N10 C25 N9 -2.3(13) . .
C19 N10 C25 N9 171.8(10) . .
C25 N9 C26 C27 -8.3(14) . .
Cd2 N9 C26 C27 157.2(9) . .
N9 C26 C27 N10 7.2(15) . .
C25 N10 C27 C26 -3.2(13) . .
C19 N10 C27 C26 -177.6(10) . .
C30 N12 C28 C29 0.7(16) . .
C21 N12 C28 C29 -172.7(12) . .
C30 N11 C29 C28 -1.3(17) . .
Cd1 N11 C29 C28 159.8(10) 1_655 .
N12 C28 C29 N11 0.4(19) . .
C29 N11 C30 N12 1.8(14) . .
Cd1 N11 C30 N12 -157.7(7) 1_655 .
C28 N12 C30 N11 -1.6(14) . .
C21 N12 C30 N11 172.2(10) . .
O2 C31 C32 C33 -176.3(16) . .
O1 C31 C32 C33 9(2) . .
O2 C31 C32 C36 -2(2) . .
O1 C31 C32 C36 -177.3(14) . .
C36 C32 C33 C34 6(3) . .
C31 C32 C33 C34 179.6(16) . .
C32 C33 C34 C35 177.7(19) . .
C32 C33 C34 C34 -4(4) . 2_566
C33 C34 C35 C36 179(2) . 2_566
C34 C34 C35 C36 1(4) 2_566 2_566
C33 C32 C36 C35 -4(3) . 2_566
C31 C32 C36 C35 -178.5(16) . 2_566
O7 C39 C40 C41 176.7(14) . .
O6 C39 C40 C41 -1(2) . .
O7 C39 C40 C44 -3(2) . .
O6 C39 C40 C44 179.4(15) . .
C44 C40 C41 C42 -3(3) . .
C39 C40 C41 C42 177.3(14) . .
C40 C41 C42 C42 4(3) . 2_676
C40 C41 C42 C43 179.3(17) . .
C42 C42 C43 C44 -5(4) 2_676 2_676
C41 C42 C43 C44 -179.6(19) . 2_676
C41 C40 C44 C43 3(3) . 2_676
C39 C40 C44 C43 -177.6(18) . 2_676
N7 C23 C57 N8 -1.1(16) . .
C22 N8 C57 C23 1.4(15) . .
C17 N8 C57 C23 -175.7(11) . .
O2 C31 O1 Cd1 3.7(16) . .
C32 C31 O1 Cd1 178.1(10) . .
O1 C31 O2 Cd1 -3.6(15) . .
C32 C31 O2 Cd1 -177.9(11) . .
O5 N13 O3 Cd1 179.3(9) . .
O4 N13 O3 Cd1 -3.0(10) . .
O5 N13 O4 Cd1 -179.3(9) . .
O3 N13 O4 Cd1 3.0(10) . .
O7 C39 O6 Cd2 2.9(13) . .
C40 C39 O6 Cd2 -179.6(11) . .
O6 C39 O7 Cd2 -3.0(14) . .
C40 C39 O7 Cd2 179.6(11) . .
O10 N14 O8 Cd2 178.8(10) . .
O9 N14 O8 Cd2 -2.1(10) . .
O10 N14 O9 Cd2 -178.8(9) . .
O8 N14 O9 Cd2 2.1(10) . .
